data_4079243
loop_
_publ_author_name
'Speck, J. Matth\"aus'
'Claus, Ron'
'Hildebrandt, Alexander'
'R\"uffer, Tobias'
'Erasmus, Elizabeth'
'van As, Lydia'
'Swarts, Jannie C.'
'Lang, Heinrich'

_publ_section_title
;
 Electron Transfer Studies on Ferrocenylthiophenes: Synthesis, Properties,
 and Electrochemistry
;
_journal_issue 17
_journal_name_full Organometallics
_journal_page_first 6373
_journal_paper_doi 10.1021/om3006036
_journal_volume 31
_journal_year 2012
_chemical_formula_moiety 'C24 H20 Fe2 S'
_chemical_formula_sum 'C24 H20 Fe2 S'
_chemical_formula_weight 452.16
_chemical_name_systematic
;
 ?
;
_space_group_IT_number 62
_symmetry_cell_setting orthorhombic
_symmetry_space_group_name_Hall '-P 2ac 2n'
_symmetry_space_group_name_H-M 'P n m a'
_atom_sites_solution_hydrogens geom
_atom_sites_solution_primary direct
_atom_sites_solution_secondary difmap
_audit_creation_method SHELXL-97
_cell_angle_alpha 90.00
_cell_angle_beta 90.00
_cell_angle_gamma 90.00
_cell_formula_units_Z 4
_cell_length_a 8.2565(2)
_cell_length_b 23.3232(6)
_cell_length_c 9.7291(2)
_cell_measurement_reflns_used 2526
_cell_measurement_temperature 115
_cell_measurement_theta_max 27.9588
_cell_measurement_theta_min 3.0169
_cell_volume 1873.51(8)
_computing_cell_refinement
;
CrysAlisPro, Oxford Diffraction Ltd.,
Version 1.171.34.44 (release 25-10-2010 CrysAlis171 .NET)
(compiled Oct 25 2010,18:11:34)
;
_computing_data_collection
;
CrysAlisPro, Oxford Diffraction Ltd.,
Version 1.171.34.44 (release 25-10-2010 CrysAlis171 .NET)
(compiled Oct 25 2010,18:11:34)
;
_computing_data_reduction
;
CrysAlisPro, Oxford Diffraction Ltd.,
Version 1.171.34.44 (release 25-10-2010 CrysAlis171 .NET)
(compiled Oct 25 2010,18:11:34)
;
_computing_structure_refinement 'SHELXL-97 (Sheldrick, 1997)'
_computing_structure_solution 'SHELXS-97 (Sheldrick, 1997)'
_diffrn_ambient_temperature 115
_diffrn_measured_fraction_theta_full 0.996
_diffrn_measured_fraction_theta_max 0.996
_diffrn_measurement_device_type 'oxford gemini s'
_diffrn_measurement_method '\w scans'
_diffrn_radiation_monochromator graphite
_diffrn_radiation_source 'fine-focus sealed tube'
_diffrn_radiation_type MoK\a
_diffrn_radiation_wavelength 0.71073
_diffrn_reflns_av_R_equivalents 0.0278
_diffrn_reflns_av_sigmaI/netI 0.0298
_diffrn_reflns_limit_h_max 9
_diffrn_reflns_limit_h_min -9
_diffrn_reflns_limit_k_max 27
_diffrn_reflns_limit_k_min -24
_diffrn_reflns_limit_l_max 7
_diffrn_reflns_limit_l_min -11
_diffrn_reflns_number 4650
_diffrn_reflns_theta_full 25.00
_diffrn_reflns_theta_max 25.00
_diffrn_reflns_theta_min 3.24
_diffrn_standards_decay_% 0
_diffrn_standards_interval_count 50
_diffrn_standards_interval_time 5
_diffrn_standards_number 2
_exptl_absorpt_coefficient_mu 1.665
_exptl_absorpt_correction_T_max 1.00000
_exptl_absorpt_correction_T_min 0.77257
_exptl_absorpt_correction_type multi-scan
_exptl_absorpt_process_details
;
CrysAlisPro, Oxford Diffraction Ltd.,
Version 1.171.34.44 (release 25-10-2010 CrysAlis171 .NET)
(compiled Oct 25 2010,18:11:34)
Empirical absorption correction using spherical harmonics,
 implemented in SCALE3 ABSPACK scaling algorithm.
;
_exptl_crystal_colour red
_exptl_crystal_density_diffrn 1.603
_exptl_crystal_density_method 'not measured'
_exptl_crystal_description block
_exptl_crystal_F_000 928
_exptl_crystal_size_max 0.3
_exptl_crystal_size_mid 0.3
_exptl_crystal_size_min 0.2
_refine_diff_density_max 0.313
_refine_diff_density_min -0.299
_refine_diff_density_rms 0.058
_refine_ls_extinction_method none
_refine_ls_goodness_of_fit_ref 1.044
_refine_ls_hydrogen_treatment constr
_refine_ls_matrix_type full
_refine_ls_number_parameters 133
_refine_ls_number_reflns 1687
_refine_ls_number_restraints 2
_refine_ls_restrained_S_all 1.046
_refine_ls_R_factor_all 0.0347
_refine_ls_R_factor_gt 0.0284
_refine_ls_shift/su_max 0.001
_refine_ls_shift/su_mean 0.000
_refine_ls_structure_factor_coef Fsqd
_refine_ls_weighting_details 'calc w=1/[\s^2^(Fo^2^)+(0.0306P)^2^+0.4011P] where P=(Fo^2^+2Fc^2^)/3'
_refine_ls_weighting_scheme calc
_refine_ls_wR_factor_gt 0.0652
_refine_ls_wR_factor_ref 0.0680
_reflns_number_gt 1468
_reflns_number_total 1687
_reflns_threshold_expression >2sigma(I)
_cod_data_source_file om3006036_si_002.cif
_cod_data_source_block ronc25
_cod_original_sg_symbol_H-M Pnma
_cod_database_code 4079243

loop_
_symmetry_equiv_pos_as_xyz
'x, y, z'
'-x+1/2, -y, z+1/2'
'-x, y+1/2, -z'
'x+1/2, -y+1/2, -z+1/2'
'-x, -y, -z'
'x-1/2, y, -z-1/2'
'x, -y-1/2, z'
'-x-1/2, y-1/2, z-1/2'

loop_
_atom_site_label
_atom_site_type_symbol
_atom_site_fract_x
_atom_site_fract_y
_atom_site_fract_z
_atom_site_U_iso_or_equiv
_atom_site_adp_type
_atom_site_occupancy
_atom_site_symmetry_multiplicity
_atom_site_calc_flag
_atom_site_refinement_flags
C1 C 0.1041(3) 0.34136(10) 0.6273(3) 0.0341(6) Uani 1 1 d .
H1 H 0.1516 0.3062 0.6475 0.041 Uiso 1 1 calc R
C2 C -0.0177(3) 0.35112(10) 0.5277(2) 0.0330(6) Uani 1 1 d .
H2 H -0.0644 0.3235 0.4713 0.040 Uiso 1 1 calc R
C3 C -0.0557(3) 0.40994(11) 0.5289(2) 0.0302(6) Uani 1 1 d .
H3 H -0.1318 0.4280 0.4732 0.036 Uiso 1 1 calc R
C4 C 0.0421(3) 0.43692(10) 0.6297(2) 0.0288(5) Uani 1 1 d .
H4 H 0.0414 0.4757 0.6519 0.035 Uiso 1 1 calc R
C5 C 0.1413(3) 0.39423(10) 0.6908(2) 0.0322(6) Uani 1 1 d .
H5 H 0.2171 0.4000 0.7601 0.039 Uiso 1 1 calc R
C6 C 0.3744(2) 0.35905(9) 0.3879(2) 0.0205(5) Uani 1 1 d .
C7 C 0.2546(3) 0.37655(9) 0.2901(2) 0.0216(5) Uani 1 1 d .
H7 H 0.1992 0.3525 0.2301 0.026 Uiso 1 1 calc R
C8 C 0.2350(3) 0.43686(9) 0.3004(2) 0.0242(5) Uani 1 1 d .
H8 H 0.1650 0.4592 0.2481 0.029 Uiso 1 1 calc R
C9 C 0.3409(3) 0.45711(10) 0.4045(2) 0.0250(5) Uani 1 1 d .
H9 H 0.3524 0.4951 0.4320 0.030 Uiso 1 1 calc R
C10 C 0.4262(3) 0.40944(9) 0.4596(2) 0.0235(5) Uani 1 1 d .
H10 H 0.5025 0.4107 0.5299 0.028 Uiso 1 1 calc R
C11 C 0.4262(3) 0.30010(9) 0.4151(2) 0.0207(5) Uani 1 1 d D
C12 C 0.3559(4) 0.2500 0.3646(3) 0.0211(7) Uani 1 2 d S
H12 H 0.2700 0.2500 0.3028 0.025 Uiso 1 2 calc SR
C13 C 0.562(2) 0.2910(11) 0.5068(19) 0.038(6) Uani 0.50 1 d PD
H13 H 0.6291 0.3170 0.5519 0.045 Uiso 0.50 1 calc PR
S1 S 0.5793(5) 0.2823(3) 0.5217(5) 0.0238(6) Uani 0.50 1 d PD
Fe1 Fe 0.18361(4) 0.398244(12) 0.48406(3) 0.01931(13) Uani 1 1 d .

loop_
_atom_site_aniso_label
_atom_site_aniso_U_11
_atom_site_aniso_U_22
_atom_site_aniso_U_33
_atom_site_aniso_U_23
_atom_site_aniso_U_13
_atom_site_aniso_U_12
C1 0.0367(15) 0.0292(14) 0.0364(14) 0.0089(12) 0.0176(13) 0.0040(11)
C2 0.0294(13) 0.0364(15) 0.0331(13) -0.0066(11) 0.0108(12) -0.0134(12)
C3 0.0201(12) 0.0438(15) 0.0268(12) -0.0005(11) 0.0032(11) 0.0013(11)
C4 0.0290(13) 0.0295(13) 0.0278(12) -0.0042(11) 0.0102(11) 0.0011(10)
C5 0.0292(13) 0.0485(16) 0.0188(12) 0.0025(11) 0.0032(11) -0.0012(12)
C6 0.0162(10) 0.0257(12) 0.0197(11) 0.0004(10) 0.0030(9) -0.0021(9)
C7 0.0210(11) 0.0241(12) 0.0196(11) 0.0004(9) 0.0024(10) -0.0011(10)
C8 0.0239(12) 0.0244(12) 0.0244(12) 0.0049(10) 0.0027(10) 0.0023(10)
C9 0.0264(12) 0.0201(12) 0.0284(13) -0.0010(10) 0.0051(11) -0.0058(10)
C10 0.0198(11) 0.0256(12) 0.0252(12) 0.0004(10) 0.0007(10) -0.0047(9)
C11 0.0164(11) 0.0269(13) 0.0189(11) 0.0024(9) 0.0025(10) 0.0029(9)
C12 0.0184(15) 0.0259(17) 0.0190(15) 0.000 -0.0032(13) 0.000
C13 0.054(10) 0.014(7) 0.046(9) -0.007(6) 0.019(6) -0.005(6)
S1 0.0205(10) 0.0240(17) 0.0270(10) -0.0016(10) -0.0040(8) -0.0045(9)
Fe1 0.0186(2) 0.0201(2) 0.01919(19) -0.00087(13) 0.00151(13) -0.00147(12)

loop_
_atom_type_symbol
_atom_type_description
_atom_type_scat_dispersion_real
_atom_type_scat_dispersion_imag
_atom_type_scat_source
C C 0.0033 0.0016 'International Tables Vol C Tables 4.2.6.8 and 6.1.1.4'
S S 0.1246 0.1234 'International Tables Vol C Tables 4.2.6.8 and 6.1.1.4'
Fe Fe 0.3463 0.8444 'International Tables Vol C Tables 4.2.6.8 and 6.1.1.4'
H H 0.0000 0.0000 'International Tables Vol C Tables 4.2.6.8 and 6.1.1.4'

loop_
_geom_angle_atom_site_label_1
_geom_angle_atom_site_label_2
_geom_angle_atom_site_label_3
_geom_angle
_geom_angle_site_symmetry_1
_geom_angle_site_symmetry_3
C5 C1 C2 108.3(2) . .
C5 C1 Fe1 70.12(13) . .
C2 C1 Fe1 69.83(13) . .
C5 C1 H1 125.9 . .
C2 C1 H1 125.9 . .
Fe1 C1 H1 125.8 . .
C3 C2 C1 108.0(2) . .
C3 C2 Fe1 69.99(13) . .
C1 C2 Fe1 69.49(13) . .
C3 C2 H2 126.0 . .
C1 C2 H2 126.0 . .
Fe1 C2 H2 126.1 . .
C2 C3 C4 108.1(2) . .
C2 C3 Fe1 69.64(13) . .
C4 C3 Fe1 69.87(13) . .
C2 C3 H3 125.9 . .
C4 C3 H3 125.9 . .
Fe1 C3 H3 126.1 . .
C3 C4 C5 107.9(2) . .
C3 C4 Fe1 69.54(13) . .
C5 C4 Fe1 69.58(13) . .
C3 C4 H4 126.1 . .
C5 C4 H4 126.1 . .
Fe1 C4 H4 126.4 . .
C1 C5 C4 107.7(2) . .
C1 C5 Fe1 69.32(13) . .
C4 C5 Fe1 69.80(13) . .
C1 C5 H5 126.2 . .
C4 C5 H5 126.2 . .
Fe1 C5 H5 126.3 . .
C10 C6 C7 107.22(18) . .
C10 C6 C11 126.6(2) . .
C7 C6 C11 126.11(19) . .
C10 C6 Fe1 68.96(12) . .
C7 C6 Fe1 69.20(11) . .
C11 C6 Fe1 124.16(15) . .
C8 C7 C6 108.32(19) . .
C8 C7 Fe1 69.87(12) . .
C6 C7 Fe1 69.79(12) . .
C8 C7 H7 125.8 . .
C6 C7 H7 125.8 . .
Fe1 C7 H7 126.1 . .
C9 C8 C7 108.07(19) . .
C9 C8 Fe1 69.58(12) . .
C7 C8 Fe1 69.46(12) . .
C9 C8 H8 126.0 . .
C7 C8 H8 126.0 . .
Fe1 C8 H8 126.6 . .
C8 C9 C10 108.31(19) . .
C8 C9 Fe1 69.81(12) . .
C10 C9 Fe1 69.30(12) . .
C8 C9 H9 125.8 . .
C10 C9 H9 125.8 . .
Fe1 C9 H9 126.6 . .
C9 C10 C6 108.1(2) . .
C9 C10 Fe1 69.89(13) . .
C6 C10 Fe1 69.97(12) . .
C9 C10 H10 126.0 . .
C6 C10 H10 126.0 . .
Fe1 C10 H10 125.8 . .
C12 C11 C13 114.6(10) . .
C12 C11 C6 127.0(2) . .
C13 C11 C6 118.4(10) . .
C12 C11 S1 108.8(3) . .
C13 C11 S1 5.9(12) . .
C6 C11 S1 124.1(3) . .
C11 C12 C11 113.9(3) . 7_565
C11 C12 H12 123.1 . .
C11 C12 H12 123.1 7_565 .
C11 C13 C13 98.5(10) . 7_565
C11 C13 H13 130.8 . .
C13 C13 H13 130.8 7_565 .
S1 S1 C11 104.2(2) 7_565 .
S1 S1 C13 6.7(6) 7_565 7_565
C11 S1 C13 97.6(7) . 7_565
C1 Fe1 C10 118.81(10) . .
C1 Fe1 C2 40.68(10) . .
C10 Fe1 C2 153.77(10) . .
C1 Fe1 C7 124.41(9) . .
C10 Fe1 C7 68.92(9) . .
C2 Fe1 C7 107.07(9) . .
C1 Fe1 C3 68.18(10) . .
C10 Fe1 C3 163.92(10) . .
C2 Fe1 C3 40.37(9) . .
C7 Fe1 C3 120.60(9) . .
C1 Fe1 C9 154.67(10) . .
C10 Fe1 C9 40.81(9) . .
C2 Fe1 C9 163.83(10) . .
C7 Fe1 C9 68.49(9) . .
C3 Fe1 C9 127.33(10) . .
C1 Fe1 C5 40.56(9) . .
C10 Fe1 C5 106.82(9) . .
C2 Fe1 C5 68.33(10) . .
C7 Fe1 C5 161.49(9) . .
C3 Fe1 C5 68.31(10) . .
C9 Fe1 C5 120.83(9) . .
C1 Fe1 C8 162.40(10) . .
C10 Fe1 C8 68.71(9) . .
C2 Fe1 C8 126.08(9) . .
C7 Fe1 C8 40.67(9) . .
C3 Fe1 C8 109.18(9) . .
C9 Fe1 C8 40.61(9) . .
C5 Fe1 C8 156.25(9) . .
C1 Fe1 C4 68.20(9) . .
C10 Fe1 C4 125.93(9) . .
C2 Fe1 C4 68.14(9) . .
C7 Fe1 C4 156.09(9) . .
C3 Fe1 C4 40.59(9) . .
C9 Fe1 C4 109.21(9) . .
C5 Fe1 C4 40.62(9) . .
C8 Fe1 C4 121.95(9) . .
C1 Fe1 C6 105.67(9) . .
C10 Fe1 C6 41.07(8) . .
C2 Fe1 C6 118.82(9) . .
C7 Fe1 C6 41.01(8) . .
C3 Fe1 C6 154.40(9) . .
C9 Fe1 C6 68.76(9) . .
C5 Fe1 C6 124.10(9) . .
C8 Fe1 C6 68.77(9) . .
C4 Fe1 C6 162.27(9) . .

loop_
_geom_bond_atom_site_label_1
_geom_bond_atom_site_label_2
_geom_bond_distance
_geom_bond_site_symmetry_2
C1 C5 1.413(3) .
C1 C2 1.415(3) .
C1 Fe1 2.033(2) .
C1 H1 0.9300 .
C2 C3 1.407(3) .
C2 Fe1 2.037(2) .
C2 H2 0.9300 .
C3 C4 1.418(3) .
C3 Fe1 2.042(2) .
C3 H3 0.9300 .
C4 C5 1.419(3) .
C4 Fe1 2.046(2) .
C4 H4 0.9300 .
C5 Fe1 2.043(2) .
C5 H5 0.9300 .
C6 C10 1.432(3) .
C6 C7 1.432(3) .
C6 C11 1.464(3) .
C6 Fe1 2.048(2) .
C7 C8 1.420(3) .
C7 Fe1 2.040(2) .
C7 H7 0.9300 .
C8 C9 1.418(3) .
C8 Fe1 2.045(2) .
C8 H8 0.9300 .
C9 C10 1.421(3) .
C9 Fe1 2.042(2) .
C9 H9 0.9300 .
C10 Fe1 2.034(2) .
C10 H10 0.9300 .
C11 C12 1.394(3) .
C11 C13 1.450(13) .
C11 S1 1.687(5) .
C12 C11 1.394(3) 7_565
C12 H12 0.9300 .
C13 C13 1.91(5) 7_565
C13 H13 0.9300 .
S1 S1 1.507(14) 7_565
S1 C13 1.720(18) 7_565
